data_7134023
loop_
_publ_author_name
'Zhang, Yan'
'Wei, Yi'
'Li, Chen'
'Wang, Yuxuan'
'Liu, Yulian'
'He, Meiying'
'Luo, Zhishan'
'Chang, Xiaoyong'
'Kuang, Xiaojun'
'Quan, Zewei'

_publ_section_title
;
 Efficient circularly polarized luminescence from zero-dimensional
 terbium- and europium-based hybrid metal halides.
;
_journal_name_full 'Chemical communications (Cambridge, England)'
_journal_paper_doi 10.1039/d4cc05206d
_journal_year 2024
_chemical_absolute_configuration ad
_chemical_formula_moiety '2(Cl6 Tb), 6(C5 H12 N O)'
_chemical_formula_sum 'C30 H72 Cl12 N6 O6 Tb2'
_chemical_formula_weight 1356.17
_chemical_properties_physical Moisture-sensitive
_space_group_crystal_system monoclinic
_space_group_IT_number 4
_space_group_name_Hall 'P 2yb'
_space_group_name_H-M_alt 'P 1 21 1'
_atom_sites_solution_hydrogens geom
_audit_creation_date 2024-09-18
_audit_creation_method
;
Olex2 1.5
(compiled 2024.02.16 svn.r378c4104 for OlexSys, GUI svn.r6928)
;
_audit_update_record
;
2024-09-20 deposited with the CCDC.	2024-11-22 downloaded from the CCDC.
;
_cell_angle_alpha 90
_cell_angle_beta 98.179(4)
_cell_angle_gamma 90
_cell_formula_units_Z 2
_cell_length_a 13.2356(17)
_cell_length_b 11.9576(15)
_cell_length_c 16.874(2)
_cell_measurement_reflns_used 9468
_cell_measurement_temperature 100.0(2)
_cell_measurement_theta_max 26.36
_cell_measurement_theta_min 2.31
_cell_volume 2643.4(6)
_computing_cell_refinement 'SAINT V8.40B (?, 2016)'
_computing_data_collection 'Apex3 (Bruker 2018)'
_computing_data_reduction 'SAINT V8.40B (?, 2016)'
_computing_molecular_graphics 'Olex2 1.5 (Dolomanov et al., 2009)'
_computing_publication_material 'Olex2 1.5 (Dolomanov et al., 2009)'
_computing_structure_refinement 'XL  (Sheldrick, 2008)'
_computing_structure_solution 'ShelXT 2014'
_diffrn_ambient_temperature 100.0(2)
_diffrn_detector 'Bruker PHOTON III area detector'
_diffrn_detector_area_resol_mean 7.9
_diffrn_detector_type 'CMOS area detector'
_diffrn_measured_fraction_theta_full 0.999
_diffrn_measured_fraction_theta_max 0.999
_diffrn_measurement_device 'three-circle diffractometer'
_diffrn_measurement_device_type 'Bruker D8 VENTURE'
_diffrn_measurement_method '\w and \f scans'
_diffrn_radiation_monochromator 'mirror optics'
_diffrn_radiation_probe x-ray
_diffrn_radiation_type MoK\a
_diffrn_radiation_wavelength 0.71073
_diffrn_reflns_av_R_equivalents 0.0637
_diffrn_reflns_av_unetI/netI 0.0596
_diffrn_reflns_Laue_measured_fraction_full 0.999
_diffrn_reflns_Laue_measured_fraction_max 0.999
_diffrn_reflns_limit_h_max 15
_diffrn_reflns_limit_h_min -15
_diffrn_reflns_limit_k_max 14
_diffrn_reflns_limit_k_min -14
_diffrn_reflns_limit_l_max 20
_diffrn_reflns_limit_l_min -20
_diffrn_reflns_number 32848
_diffrn_reflns_point_group_measured_fraction_full 0.997
_diffrn_reflns_point_group_measured_fraction_max 0.998
_diffrn_reflns_theta_full 25.242
_diffrn_reflns_theta_max 25.348
_diffrn_reflns_theta_min 1.834
_diffrn_source 'microfocus Metaljet'
_diffrn_source_type 'Incoatec Metaljet'
_exptl_absorpt_coefficient_mu 3.302
_exptl_absorpt_correction_T_max 0.0932
_exptl_absorpt_correction_T_min 0.0436
_exptl_absorpt_correction_type multi-scan
_exptl_absorpt_process_details
;
SADABS-2016/2 (Bruker,2016/2) was used for absorption correction.
wR2(int) was 0.1457 before and 0.0908 after correction.
The Ratio of minimum to maximum transmission is 0.4678.
The \l/2 correction factor is Not present.
;
_exptl_crystal_colour colourless
_exptl_crystal_colour_primary colourless
_exptl_crystal_density_diffrn 1.704
_exptl_crystal_description block
_exptl_crystal_F_000 1352
_exptl_crystal_preparation Luminescent
_exptl_crystal_recrystallization_method 'Vapour deposition'
_exptl_crystal_size_max 0.34
_exptl_crystal_size_mid 0.22
_exptl_crystal_size_min 0.21
_refine_diff_density_max 1.914
_refine_diff_density_min -1.511
_refine_diff_density_rms 0.184
_refine_ls_abs_structure_details
;
 Flack x determined using 3253 quotients [(I+)-(I-)]/[(I+)+(I-)]
 (Parsons, Flack and Wagner, Acta Cryst. B69 (2013) 249-259).
;
_refine_ls_abs_structure_Flack 0.00(3)
_refine_ls_extinction_coef 0.0018(4)
_refine_ls_extinction_expression Fc^*^=kFc[1+0.001xFc^2^\l^3^/sin(2\q)]^-1/4^
_refine_ls_extinction_method 'SHELXL-2018/3 (Sheldrick 2018)'
_refine_ls_goodness_of_fit_ref 1.048
_refine_ls_hydrogen_treatment constr
_refine_ls_matrix_type full
_refine_ls_number_parameters 590
_refine_ls_number_reflns 9643
_refine_ls_number_restraints 226
_refine_ls_restrained_S_all 1.035
_refine_ls_R_factor_all 0.0895
_refine_ls_R_factor_gt 0.0735
_refine_ls_shift/su_max 0.000
_refine_ls_shift/su_mean 0.000
_refine_ls_structure_factor_coef Fsqd
_refine_ls_weighting_details 'w=1/[\s^2^(Fo^2^)+(0.0903P)^2^+50.8093P] where P=(Fo^2^+2Fc^2^)/3'
_refine_ls_weighting_scheme calc
_refine_ls_wR_factor_gt 0.1879
_refine_ls_wR_factor_ref 0.2028
_reflns_Friedel_coverage 0.897
_reflns_Friedel_fraction_full 0.995
_reflns_Friedel_fraction_max 0.995
_reflns_number_gt 8002
_reflns_number_total 9643
_reflns_threshold_expression 'I > 2\s(I)'
_cod_data_source_file d4cc05206d2.cif
_cod_data_source_block mo_923_1_0m_b
_cod_database_code 7134023
_shelx_shelxl_version_number 2018/3
_shelx_space_group_comment
;
The symmetry employed for this shelxl refinement is uniquely defined
by the following loop, which should always be used as a source of
symmetry information in preference to the above space-group names.
They are only intended as comments.
;
_olex2_refinement_description
;
1. Fixed Uiso
 At 1.2 times of:
  All C(H) groups, {H6A,H6B,H6C} of C6, {H1C,H1D,H1E} of C1, {H16A,H16B,H16C}
  of C16, {H26A,H26B,H26C} of C26, All C(H,H) groups, All N(H,H) groups
 At 1.5 times of:
  {H11D,H11E,H11F} of C11A, {H11A,H11B,H11C} of C11, {H21A,H21B,H21C} of C21
2. Restrained distances
 O3-C14 \\sim O3A-C14A
 with sigma of 0.02
 O3-C13 \\sim O3A-C13A
 with sigma of 0.02
 N3-C15 \\sim N3A-C15A
 with sigma of 0.02
 N3-C12 \\sim N3A-C12A
 with sigma of 0.02
 C11-C12 \\sim C11A-C12A
 with sigma of 0.02
 C15-C14 \\sim C15A-C14A
 with sigma of 0.02
 C12-C13 \\sim C12A-C13A
 with sigma of 0.02
 O3-C15 \\sim O3A-C15A
 with sigma of 0.04
 O3-C12 \\sim O3A-C12A
 with sigma of 0.04
 N3-C11 \\sim N3A-C11A
 with sigma of 0.04
 N3-C14 \\sim N3A-C14A
 with sigma of 0.04
 N3-C13 \\sim N3A-C13A
 with sigma of 0.04
 C11-C13 \\sim C11A-C13A
 with sigma of 0.04
 C15-C12 \\sim C15A-C12A
 with sigma of 0.04
 C14-C13 \\sim C14A-C13A
 with sigma of 0.04
3. Uiso/Uaniso restraints and constraints
O3 \\sim N3 \\sim C11 \\sim C12 \\sim C13 \\sim C14 \\sim C15 \\sim O3A \\sim
N3A \\sim C11A \\sim C12A \\sim C13A \\sim C14A \\sim C15A: within 2A with
sigma of 0.01 and sigma for terminal atoms of 0.02 within 2A
Uanis(Cl8) = Uanis(Cl8A)
Uanis(Cl11) = Uanis(Cl12)
Uanis(Cl9) = Uanis(Cl9A)
Uanis(Cl10) = Uanis(Cl)
4. Others
 Sof(Cl8A)=Sof(Cl12)=Sof(Cl9A)=Sof(Cl)=1-FVAR(1)
 Sof(Cl8)=Sof(Cl9)=Sof(Cl10)=Sof(Cl11)=FVAR(1)
 Sof(O3A)=Sof(N3A)=Sof(H3AA)=Sof(H3AB)=Sof(C11A)=Sof(H11D)=Sof(H11E)=Sof(H11F)=
 Sof(C12A)=Sof(H12A)=Sof(C13A)=Sof(H13C)=Sof(H13D)=Sof(C14A)=Sof(H14C)=
 Sof(H14D)=Sof(C15A)=Sof(H15C)=Sof(H15D)=1-FVAR(2)
 Sof(O3)=Sof(N3)=Sof(H3C)=Sof(H3D)=Sof(C11)=Sof(H11A)=Sof(H11B)=Sof(H11C)=
 Sof(C12)=Sof(H12)=Sof(C13)=Sof(H13A)=Sof(H13B)=Sof(C14)=Sof(H14A)=Sof(H14B)=
 Sof(C15)=Sof(H15A)=Sof(H15B)=FVAR(2)
5.a Ternary CH refined with riding coordinates:
 C2(H2), C7(H7), C12(H12), C12A(H12A), C17(H17), C22(H22), C27(H27)
5.b Secondary CH2 refined with riding coordinates:
 N1(H1A,H1B), C3(H3A,H3B), C4(H4A,H4B), C5(H5A,H5B), N2(H2A,H2B), C8(H8A,H8B),
 C9(H9A,H9B), C10(H10A,H10B), N3(H3C,H3D), C13(H13A,H13B), C14(H14A,H14B),
 C15(H15A,H15B), N3A(H3AA,H3AB), C13A(H13C,H13D), C14A(H14C,H14D), C15A(H15C,
 H15D), N4(H4C,H4D), C18(H18A,H18B), C19(H19A,H19B), C20(H20A,H20B), N5(H5C,
 H5D), C23(H23A,H23B), C24(H24A,H24B), C25(H25A,H25B), N6(H6D,H6E), C28(H28A,
 H28B), C29(H29A,H29B), C30(H30A,H30B)
5.c Idealised Me refined as rotating group:
 C1(H1C,H1D,H1E), C6(H6A,H6B,H6C), C11(H11A,H11B,H11C), C11A(H11D,H11E,H11F),
 C16(H16A,H16B,H16C), C21(H21A,H21B,H21C), C26(H26A,H26B,H26C)
;
_olex2_submission_special_instructions 'No special instructions were received'

loop_
_space_group_symop_operation_xyz
'x, y, z'
'-x, y+1/2, -z'

loop_
_atom_site_label
_atom_site_type_symbol
_atom_site_fract_x
_atom_site_fract_y
_atom_site_fract_z
_atom_site_U_iso_or_equiv
_atom_site_adp_type
_atom_site_occupancy
_atom_site_site_symmetry_order
_atom_site_calc_flag
_atom_site_refinement_flags_posn
_atom_site_refinement_flags_adp
_atom_site_refinement_flags_occupancy
_atom_site_disorder_assembly
_atom_site_disorder_group
Tb1 Tb -0.53994(8) 0.05430(7) 0.77553(7) 0.0308(4) Uani 1 1 d . . . . .
Cl1 Cl -0.5852(6) -0.1579(7) 0.7871(7) 0.069(3) Uani 1 1 d . . . . .
Cl2 Cl -0.7352(4) 0.1107(7) 0.7682(5) 0.0460(18) Uani 1 1 d . . . . .
Cl3 Cl -0.5169(6) 0.0672(6) 0.9336(4) 0.0482(16) Uani 1 1 d . . . A 2
Cl4 Cl -0.3457(5) 0.0001(7) 0.7840(5) 0.0482(16) Uani 1 1 d . . . . .
Cl5 Cl -0.5538(6) 0.0522(10) 0.6173(4) 0.060(2) Uani 1 1 d . . . . .
Cl6 Cl -0.4804(5) 0.2654(6) 0.7692(4) 0.0325(14) Uani 1 1 d . . . . .
Tb2 Tb -0.04076(8) 0.44777(7) 0.77659(7) 0.0292(3) Uani 1 1 d . . . . .
Cl7 Cl 0.0236(5) 0.2388(7) 0.7748(5) 0.0412(17) Uani 1 1 d . . . . .
Cl8 Cl 0.1486(6) 0.5043(8) 0.8260(7) 0.050(3) Uani 0.710(12) 1 d . . P B 2
Cl8A Cl 0.1474(16) 0.539(2) 0.7798(18) 0.050(3) Uani 0.290(12) 1 d . . P B 1
Cl9 Cl -0.0156(17) 0.455(3) 0.623(2) 0.041(5) Uani 0.710(12) 1 d . . P B 1
Cl10 Cl -0.2338(14) 0.377(2) 0.7469(9) 0.054(4) Uani 0.710(12) 1 d . . P B 1
Cl11 Cl -0.0714(9) 0.4351(10) 0.9277(6) 0.053(2) Uani 0.710(12) 1 d . . P B 1
Cl12 Cl -0.016(2) 0.468(3) 0.9375(16) 0.053(2) Uani 0.290(12) 1 d . . P B 2
Cl13 Cl -0.1028(6) 0.6589(7) 0.7681(4) 0.0459(17) Uani 1 1 d . . . . .
O1 O 0.2446(16) 0.2693(18) 1.0839(11) 0.051(5) Uani 1 1 d . . . . .
N1 N 0.222(2) 0.263(2) 0.9139(13) 0.053(7) Uani 1 1 d . . . . .
H1A H 0.237463 0.225657 0.870331 0.063 Uiso 1 1 calc R U . . .
H1B H 0.182804 0.323323 0.896541 0.063 Uiso 1 1 calc R U . . .
C1 C 0.374(2) 0.385(3) 0.9161(18) 0.058(9) Uani 1 1 d . . . . .
H1C H 0.438295 0.409052 0.948074 0.070 Uiso 1 1 calc R U . . .
H1D H 0.330599 0.450751 0.902442 0.070 Uiso 1 1 calc R U . . .
H1E H 0.388945 0.349285 0.866851 0.070 Uiso 1 1 calc R U . . .
C2 C 0.3197(17) 0.303(3) 0.9641(14) 0.043(6) Uani 1 1 d . . . . .
H2 H 0.365117 0.236722 0.977013 0.052 Uiso 1 1 calc R U . . .
C3 C 0.2936(19) 0.348(2) 1.0392(15) 0.045(6) Uani 1 1 d . . . . .
H3A H 0.356795 0.374574 1.072415 0.054 Uiso 1 1 calc R U . . .
H3B H 0.248147 0.413548 1.027082 0.054 Uiso 1 1 calc R U . . .
C4 C 0.1510(19) 0.238(3) 1.0385(16) 0.056(7) Uani 1 1 d . . . . .
H4A H 0.107054 0.304526 1.028197 0.067 Uiso 1 1 calc R U . . .
H4B H 0.115682 0.184147 1.070028 0.067 Uiso 1 1 calc R U . . .
C5 C 0.164(3) 0.187(3) 0.964(2) 0.089(15) Uani 1 1 d . . . . .
H5A H 0.096231 0.170045 0.933360 0.106 Uiso 1 1 calc R U . . .
H5B H 0.201666 0.115909 0.973989 0.106 Uiso 1 1 calc R U . . .
O2 O 0.5275(16) 0.6078(18) 0.6250(12) 0.052(5) Uani 1 1 d . . . . .
N2 N 0.6314(15) 0.7225(17) 0.7590(11) 0.033(4) Uani 1 1 d . . . . .
H2A H 0.582241 0.770265 0.771175 0.039 Uiso 1 1 calc R U . . .
H2B H 0.688687 0.734912 0.794620 0.039 Uiso 1 1 calc R U . . .
C6 C 0.567(2) 0.584(2) 0.8505(16) 0.054(7) Uani 1 1 d . . . . .
H6A H 0.551188 0.505116 0.856290 0.064 Uiso 1 1 calc R U . . .
H6B H 0.507129 0.629681 0.857075 0.064 Uiso 1 1 calc R U . . .
H6C H 0.624110 0.605514 0.891400 0.064 Uiso 1 1 calc R U . . .
C7 C 0.596(2) 0.605(2) 0.7683(15) 0.043(6) Uani 1 1 d . . . . .
H7 H 0.652591 0.552196 0.759592 0.052 Uiso 1 1 calc R U . . .
C8 C 0.506(2) 0.586(2) 0.7034(16) 0.045(6) Uani 1 1 d . . . . .
H8A H 0.483188 0.507839 0.706206 0.054 Uiso 1 1 calc R U . . .
H8B H 0.449579 0.635227 0.714236 0.054 Uiso 1 1 calc R U . . .
C9 C 0.5623(19) 0.721(2) 0.6191(15) 0.044(6) Uani 1 1 d . . . . .
H9A H 0.506552 0.772847 0.628041 0.053 Uiso 1 1 calc R U . . .
H9B H 0.577969 0.734185 0.564206 0.053 Uiso 1 1 calc R U . . .
C10 C 0.6536(19) 0.748(3) 0.6769(15) 0.045(7) Uani 1 1 d . . . . .
H10A H 0.671333 0.827719 0.672731 0.054 Uiso 1 1 calc R U . . .
H10B H 0.712222 0.702349 0.665056 0.054 Uiso 1 1 calc R U . . .
O3 O -0.202(2) 0.307(3) 1.0737(17) 0.037(5) Uani 0.49(2) 1 d D U P C 1
N3 N -0.282(3) 0.218(4) 0.924(2) 0.036(5) Uani 0.49(2) 1 d D U P C 1
H3C H -0.253528 0.259022 0.887142 0.044 Uiso 0.49(2) 1 calc R U P C 1
H3D H -0.325065 0.167415 0.896161 0.044 Uiso 0.49(2) 1 calc R U P C 1
C11 C -0.130(4) 0.095(5) 0.925(3) 0.037(9) Uani 0.49(2) 1 d D U P C 1
H11A H -0.171185 0.047110 0.885905 0.056 Uiso 0.49(2) 1 calc R U P C 1
H11B H -0.081745 0.048703 0.960473 0.056 Uiso 0.49(2) 1 calc R U P C 1
H11C H -0.092478 0.149390 0.897353 0.056 Uiso 0.49(2) 1 calc R U P C 1
C12 C -0.200(4) 0.156(4) 0.975(3) 0.035(5) Uani 0.49(2) 1 d D U P C 1
H12 H -0.231778 0.100022 1.007288 0.043 Uiso 0.49(2) 1 calc R U P C 1
C13 C -0.139(3) 0.241(4) 1.032(2) 0.036(5) Uani 0.49(2) 1 d D U P C 1
H13A H -0.089979 0.199271 1.071734 0.043 Uiso 0.49(2) 1 calc R U P C 1
H13B H -0.098628 0.289880 1.001338 0.043 Uiso 0.49(2) 1 calc R U P C 1
C14 C -0.271(3) 0.372(3) 1.021(3) 0.036(5) Uani 0.49(2) 1 d D U P C 1
H14A H -0.233051 0.419942 0.987703 0.044 Uiso 0.49(2) 1 calc R U P C 1
H14B H -0.311049 0.420799 1.052458 0.044 Uiso 0.49(2) 1 calc R U P C 1
C15 C -0.341(3) 0.292(4) 0.969(3) 0.036(5) Uani 0.49(2) 1 d D U P C 1
H15A H -0.380087 0.246970 1.003244 0.043 Uiso 0.49(2) 1 calc R U P C 1
H15B H -0.389980 0.335872 0.931503 0.043 Uiso 0.49(2) 1 calc R U P C 1
O3A O -0.244(3) 0.247(3) 1.0809(18) 0.038(5) Uani 0.51(2) 1 d D U P C 2
N3A N -0.278(3) 0.273(4) 0.914(2) 0.036(5) Uani 0.51(2) 1 d D U P C 2
H3AA H -0.229522 0.322802 0.905451 0.043 Uiso 0.51(2) 1 calc R U P C 2
H3AB H -0.315582 0.255935 0.865959 0.043 Uiso 0.51(2) 1 calc R U P C 2
C11A C -0.156(4) 0.119(5) 0.899(3) 0.038(8) Uani 0.51(2) 1 d D U P C 2
H11D H -0.116702 0.178257 0.876960 0.057 Uiso 0.51(2) 1 calc R U P C 2
H11E H -0.194015 0.076506 0.854463 0.057 Uiso 0.51(2) 1 calc R U P C 2
H11F H -0.108563 0.068255 0.931518 0.057 Uiso 0.51(2) 1 calc R U P C 2
C12A C -0.229(3) 0.170(4) 0.950(3) 0.036(5) Uani 0.51(2) 1 d D U P C 2
H12A H -0.283619 0.113331 0.954579 0.043 Uiso 0.51(2) 1 calc R U P C 2
C13A C -0.175(3) 0.197(4) 1.035(2) 0.036(5) Uani 0.51(2) 1 d D U P C 2
H13C H -0.146697 0.128066 1.061230 0.044 Uiso 0.51(2) 1 calc R U P C 2
H13D H -0.117633 0.249399 1.031075 0.044 Uiso 0.51(2) 1 calc R U P C 2
C14A C -0.287(3) 0.347(4) 1.049(2) 0.035(5) Uani 0.51(2) 1 d D U P C 2
H14C H -0.231993 0.402354 1.044212 0.043 Uiso 0.51(2) 1 calc R U P C 2
H14D H -0.332737 0.378482 1.084354 0.043 Uiso 0.51(2) 1 calc R U P C 2
C15A C -0.346(3) 0.324(5) 0.966(2) 0.036(5) Uani 0.51(2) 1 d D U P C 2
H15C H -0.403761 0.272997 0.971463 0.043 Uiso 0.51(2) 1 calc R U P C 2
H15D H -0.374437 0.394823 0.942176 0.043 Uiso 0.51(2) 1 calc R U P C 2
O4 O 0.0059(17) 0.947(2) 0.6445(15) 0.071(6) Uani 1 1 d . . . . .
N4 N 0.1001(17) 0.814(2) 0.7718(13) 0.048(6) Uani 1 1 d . . . . .
H4C H 0.152169 0.800837 0.812050 0.058 Uiso 1 1 calc R U . . .
H4D H 0.055689 0.755998 0.770282 0.058 Uiso 1 1 calc R U . . .
C16 C 0.190(3) 0.707(3) 0.678(2) 0.064(9) Uani 1 1 d . . . . .
H16A H 0.235028 0.680938 0.725043 0.077 Uiso 1 1 calc R U . . .
H16B H 0.228748 0.716259 0.632994 0.077 Uiso 1 1 calc R U . . .
H16C H 0.135633 0.651086 0.663041 0.077 Uiso 1 1 calc R U . . .
C17 C 0.141(2) 0.819(2) 0.6960(19) 0.060(8) Uani 1 1 d . . . . .
H17 H 0.195207 0.877743 0.699835 0.072 Uiso 1 1 calc R U . . .
C18 C 0.055(3) 0.851(3) 0.6289(19) 0.064(9) Uani 1 1 d . . . . .
H18A H 0.083476 0.859995 0.578245 0.077 Uiso 1 1 calc R U . . .
H18B H 0.004347 0.789336 0.621386 0.077 Uiso 1 1 calc R U . . .
C19 C -0.033(3) 0.945(3) 0.718(2) 0.068(9) Uani 1 1 d . . . . .
H19A H -0.088059 0.888187 0.714738 0.082 Uiso 1 1 calc R U . . .
H19B H -0.064032 1.018553 0.726768 0.082 Uiso 1 1 calc R U . . .
C20 C 0.047(2) 0.918(3) 0.790(3) 0.075(11) Uani 1 1 d . . . . .
H20A H 0.096115 0.980555 0.800698 0.090 Uiso 1 1 calc R U . . .
H20B H 0.013363 0.907229 0.838794 0.090 Uiso 1 1 calc R U . . .
O5 O 0.2817(15) 0.3798(18) 0.5106(12) 0.060(5) Uani 1 1 d . . . . .
N5 N 0.1800(19) 0.301(2) 0.6369(15) 0.050(6) Uani 1 1 d . . . . .
H5C H 0.178167 0.254761 0.679648 0.060 Uiso 1 1 calc R U . . .
H5D H 0.121862 0.342249 0.630673 0.060 Uiso 1 1 calc R U . . .
C21 C 0.090(2) 0.169(3) 0.5527(17) 0.059(8) Uani 1 1 d . . . . .
H21A H 0.031947 0.220072 0.544343 0.088 Uiso 1 1 calc R U . . .
H21B H 0.086021 0.122434 0.599823 0.088 Uiso 1 1 calc R U . . .
H21C H 0.090116 0.121296 0.505495 0.088 Uiso 1 1 calc R U . . .
C22 C 0.181(2) 0.231(3) 0.565(2) 0.057(8) Uani 1 1 d . . . . .
H22 H 0.240309 0.178692 0.574205 0.068 Uiso 1 1 calc R U . . .
C23 C 0.195(3) 0.308(3) 0.4957(17) 0.068(9) Uani 1 1 d . . . . .
H23A H 0.201899 0.261637 0.448103 0.081 Uiso 1 1 calc R U . . .
H23B H 0.133318 0.354596 0.482773 0.081 Uiso 1 1 calc R U . . .
C24 C 0.279(2) 0.445(3) 0.5798(17) 0.058(7) Uani 1 1 d . . . . .
H24A H 0.217843 0.494572 0.570345 0.070 Uiso 1 1 calc R U . . .
H24B H 0.339589 0.494334 0.587300 0.070 Uiso 1 1 calc R U . . .
C25 C 0.2750(18) 0.382(3) 0.6558(16) 0.053(7) Uani 1 1 d . . . . .
H25A H 0.265686 0.433617 0.700061 0.063 Uiso 1 1 calc R U . . .
H25B H 0.338698 0.339005 0.670832 0.063 Uiso 1 1 calc R U . . .
O6 O -0.2045(14) 0.2169(18) 0.5117(12) 0.058(5) Uani 1 1 d . . . . .
N6 N -0.342(2) 0.197(2) 0.6250(18) 0.060(8) Uani 1 1 d . . . . .
H6D H -0.313995 0.244616 0.664330 0.072 Uiso 1 1 calc R U . . .
H6E H -0.397918 0.165160 0.640724 0.072 Uiso 1 1 calc R U . . .
C26 C -0.442(2) 0.356(3) 0.5625(19) 0.053(7) Uani 1 1 d . . . . .
H26A H -0.405029 0.409526 0.600359 0.064 Uiso 1 1 calc R U . . .
H26B H -0.500920 0.326914 0.584689 0.064 Uiso 1 1 calc R U . . .
H26C H -0.464991 0.394480 0.511730 0.064 Uiso 1 1 calc R U . . .
C27 C -0.3722(18) 0.262(2) 0.5482(15) 0.040(5) Uani 1 1 d . . . . .
H27 H -0.407204 0.211205 0.505924 0.048 Uiso 1 1 calc R U . . .
C28 C -0.2741(19) 0.307(2) 0.5226(16) 0.047(6) Uani 1 1 d . . . . .
H28A H -0.290607 0.349014 0.471798 0.056 Uiso 1 1 calc R U . . .
H28B H -0.241020 0.359375 0.563833 0.056 Uiso 1 1 calc R U . . .
C29 C -0.1739(18) 0.161(2) 0.5827(16) 0.048(6) Uani 1 1 d . . . . .
H29A H -0.140163 0.213522 0.623218 0.057 Uiso 1 1 calc R U . . .
H29B H -0.123847 0.101958 0.573924 0.057 Uiso 1 1 calc R U . . .
C30 C -0.2651(17) 0.107(2) 0.6134(17) 0.048(6) Uani 1 1 d . . . . .
H30A H -0.296811 0.051175 0.574442 0.058 Uiso 1 1 calc R U . . .
H30B H -0.242669 0.068838 0.664873 0.058 Uiso 1 1 calc R U . . .
Cl9A Cl -0.037(5) 0.440(9) 0.624(6) 0.041(5) Uani 0.290(12) 1 d . . P B 2
Cl Cl -0.222(4) 0.370(6) 0.777(3) 0.054(4) Uani 0.290(12) 1 d . . P B 2

loop_
_atom_site_aniso_label
_atom_site_aniso_U_11
_atom_site_aniso_U_22
_atom_site_aniso_U_33
_atom_site_aniso_U_23
_atom_site_aniso_U_13
_atom_site_aniso_U_12
Tb1 0.0197(6) 0.0316(7) 0.0414(7) -0.0012(6) 0.0052(5) -0.0004(5)
Cl1 0.046(4) 0.038(4) 0.129(8) -0.018(5) 0.034(5) -0.007(3)
Cl2 0.015(3) 0.055(4) 0.068(5) 0.003(4) 0.005(3) 0.003(3)
Cl3 0.066(4) 0.045(4) 0.035(3) 0.001(3) 0.009(3) 0.008(4)
Cl4 0.029(3) 0.048(4) 0.070(4) 0.015(4) 0.014(3) 0.007(3)
Cl5 0.050(4) 0.089(6) 0.041(4) -0.021(4) 0.010(3) -0.020(5)
Cl6 0.022(3) 0.032(4) 0.043(3) 0.006(3) 0.002(3) 0.000(3)
Tb2 0.0188(6) 0.0317(7) 0.0371(7) -0.0005(6) 0.0037(5) -0.0002(5)
Cl7 0.032(3) 0.038(4) 0.055(4) 0.002(3) 0.013(3) 0.007(3)
Cl8 0.022(3) 0.043(5) 0.076(7) 0.018(5) -0.018(4) -0.011(3)
Cl8A 0.022(3) 0.043(5) 0.076(7) 0.018(5) -0.018(4) -0.011(3)
Cl9 0.030(12) 0.054(11) 0.040(3) 0.005(6) 0.007(9) 0.016(9)
Cl10 0.021(5) 0.061(6) 0.079(12) -0.027(11) 0.010(8) -0.011(4)
Cl11 0.060(7) 0.056(6) 0.041(4) 0.006(4) 0.001(5) -0.002(5)
Cl12 0.060(7) 0.056(6) 0.041(4) 0.006(4) 0.001(5) -0.002(5)
Cl13 0.055(4) 0.031(3) 0.055(4) 0.006(3) 0.018(3) 0.012(3)
O1 0.060(12) 0.054(12) 0.041(10) -0.005(9) 0.013(9) -0.028(10)
N1 0.086(18) 0.046(14) 0.024(10) -0.006(10) 0.003(11) -0.032(13)
C1 0.034(14) 0.10(3) 0.044(15) 0.005(17) 0.004(12) -0.011(16)
C2 0.018(10) 0.074(19) 0.036(12) 0.007(12) -0.004(9) 0.003(11)
C3 0.043(13) 0.048(14) 0.045(13) -0.011(12) 0.011(11) -0.020(12)
C4 0.030(13) 0.08(2) 0.057(17) 0.016(15) 0.003(11) -0.013(13)
C5 0.13(3) 0.09(3) 0.040(17) 0.016(17) -0.001(19) -0.08(3)
O2 0.060(13) 0.048(12) 0.043(11) -0.004(10) -0.007(9) 0.007(10)
N2 0.032(10) 0.041(12) 0.025(9) 0.003(8) 0.002(8) -0.005(9)
C6 0.070(18) 0.048(16) 0.045(15) 0.003(12) 0.014(13) -0.027(14)
C7 0.046(15) 0.036(14) 0.044(14) -0.006(11) -0.002(11) 0.000(12)
C8 0.051(15) 0.040(15) 0.044(14) 0.000(11) 0.006(12) -0.001(12)
C9 0.038(13) 0.053(16) 0.040(13) 0.005(12) 0.002(10) -0.002(12)
C10 0.040(14) 0.055(18) 0.043(14) 0.023(13) 0.013(11) 0.003(13)
O3 0.026(9) 0.046(10) 0.035(9) 0.003(8) -0.004(8) 0.010(8)
N3 0.025(9) 0.047(11) 0.034(9) 0.003(9) -0.005(8) 0.004(9)
C11 0.020(16) 0.052(18) 0.038(17) 0.002(16) 0.000(14) 0.008(15)
C12 0.023(9) 0.046(10) 0.035(9) 0.003(9) -0.003(8) 0.006(8)
C13 0.025(9) 0.047(11) 0.034(9) 0.003(9) 0.000(8) 0.007(8)
C14 0.026(9) 0.046(11) 0.035(10) 0.004(9) -0.003(8) 0.010(8)
C15 0.024(8) 0.045(11) 0.036(9) 0.004(9) -0.004(8) 0.006(9)
O3A 0.028(9) 0.048(11) 0.035(9) 0.006(9) -0.003(8) 0.010(8)
N3A 0.026(8) 0.044(11) 0.036(9) 0.005(9) -0.005(8) 0.007(9)
C11A 0.022(16) 0.048(17) 0.044(17) 0.011(15) 0.000(14) 0.004(14)
C12A 0.025(9) 0.046(10) 0.035(9) 0.004(9) 0.000(8) 0.005(8)
C13A 0.026(9) 0.047(11) 0.034(9) 0.005(9) -0.001(8) 0.008(8)
C14A 0.025(9) 0.045(11) 0.035(10) 0.004(9) -0.003(8) 0.008(8)
C15A 0.024(8) 0.046(11) 0.036(9) 0.004(9) -0.004(8) 0.006(9)
O4 0.062(13) 0.056(14) 0.090(18) 0.022(14) -0.005(12) -0.001(12)
N4 0.045(13) 0.050(15) 0.049(13) 0.001(11) 0.003(10) -0.014(11)
C16 0.09(2) 0.049(18) 0.062(19) -0.001(15) 0.030(18) -0.011(17)
C17 0.07(2) 0.042(16) 0.064(19) -0.008(14) -0.001(15) -0.015(14)
C18 0.08(2) 0.05(2) 0.052(17) -0.004(16) -0.021(16) -0.020(18)
C19 0.08(2) 0.045(16) 0.07(2) -0.004(17) -0.022(17) -0.001(17)
C20 0.041(17) 0.06(2) 0.12(3) 0.01(2) -0.001(18) -0.003(14)
O5 0.051(11) 0.062(13) 0.066(13) 0.005(11) 0.010(9) -0.008(10)
N5 0.046(13) 0.047(15) 0.059(15) -0.003(12) 0.015(11) 0.020(11)
C21 0.07(2) 0.055(18) 0.043(15) 0.010(14) -0.009(14) -0.018(17)
C22 0.030(14) 0.055(17) 0.08(2) 0.012(16) 0.000(14) 0.005(13)
C23 0.09(2) 0.067(19) 0.044(15) 0.017(14) 0.010(15) -0.034(18)
C24 0.049(15) 0.057(17) 0.066(17) 0.004(15) 0.002(13) -0.022(14)
C25 0.028(12) 0.08(2) 0.045(14) 0.016(14) -0.010(11) 0.003(13)
O6 0.043(11) 0.069(13) 0.064(12) 0.004(10) 0.016(9) 0.010(9)
N6 0.049(14) 0.054(17) 0.09(2) -0.004(14) 0.050(14) 0.002(12)
C26 0.042(15) 0.050(17) 0.067(18) 0.002(14) 0.007(13) 0.020(13)
C27 0.028(12) 0.039(13) 0.052(14) -0.009(12) 0.000(11) -0.007(11)
C28 0.040(13) 0.053(15) 0.051(15) 0.001(12) 0.019(11) -0.004(12)
C29 0.028(12) 0.047(14) 0.066(17) 0.000(13) 0.001(11) -0.006(11)
C30 0.024(11) 0.062(17) 0.061(17) -0.007(14) 0.015(11) -0.001(12)
Cl9A 0.030(12) 0.054(11) 0.040(3) 0.005(6) 0.007(9) 0.016(9)
Cl 0.021(5) 0.061(6) 0.079(12) -0.027(11) 0.010(8) -0.011(4)

loop_
_atom_type_symbol
_atom_type_description
_atom_type_scat_dispersion_real
_atom_type_scat_dispersion_imag
_atom_type_scat_source
C C 0.0033 0.0016 'International Tables Vol C Tables 4.2.6.8 and 6.1.1.4'
H H 0.0000 0.0000 'International Tables Vol C Tables 4.2.6.8 and 6.1.1.4'
Cl Cl 0.1484 0.1585 'International Tables Vol C Tables 4.2.6.8 and 6.1.1.4'
N N 0.0061 0.0033 'International Tables Vol C Tables 4.2.6.8 and 6.1.1.4'
O O 0.0106 0.0060 'International Tables Vol C Tables 4.2.6.8 and 6.1.1.4'
Tb Tb -0.1723 4.1537 'International Tables Vol C Tables 4.2.6.8 and 6.1.1.4'

loop_
_geom_angle_atom_site_label_1
_geom_angle_atom_site_label_2
_geom_angle_atom_site_label_3
_geom_angle
_geom_angle_site_symmetry_1
_geom_angle_site_symmetry_3
_geom_angle_publ_flag
Cl1 Tb1 Cl2 91.0(3) . . ?
Cl1 Tb1 Cl3 88.6(3) . . ?
Cl1 Tb1 Cl4 89.4(2) . . ?
Cl1 Tb1 Cl5 94.7(4) . . ?
Cl1 Tb1 Cl6 175.7(3) . . ?
Cl3 Tb1 Cl2 90.2(2) . . ?
Cl3 Tb1 Cl5 176.2(3) . . ?
Cl3 Tb1 Cl6 89.6(2) . . ?
Cl4 Tb1 Cl2 179.4(3) . . ?
Cl4 Tb1 Cl3 89.3(2) . . ?
Cl4 Tb1 Cl5 88.8(3) . . ?
Cl4 Tb1 Cl6 86.7(2) . . ?
Cl5 Tb1 Cl2 91.6(3) . . ?
Cl6 Tb1 Cl2 92.8(2) . . ?
Cl6 Tb1 Cl5 87.0(3) . . ?
Cl7 Tb2 Cl8A 94.7(6) . . ?
Cl7 Tb2 Cl9 86.3(8) . . ?
Cl7 Tb2 Cl10 89.9(6) . . ?
Cl7 Tb2 Cl11 92.9(3) . . ?
Cl7 Tb2 Cl12 96.0(6) . . ?
Cl7 Tb2 Cl13 176.1(2) . . ?
Cl8 Tb2 Cl7 87.3(3) . . ?
Cl8 Tb2 Cl12 71.5(7) . . ?
Cl8 Tb2 Cl13 92.7(3) . . ?
Cl9 Tb2 Cl8A 76.4(8) . . ?
Cl9 Tb2 Cl10 94.4(6) . . ?
Cl10 Tb2 Cl8A 169.3(7) . . ?
Cl11 Tb2 Cl8A 105.7(7) . . ?
Cl11 Tb2 Cl9 177.9(6) . . ?
Cl11 Tb2 Cl10 83.6(4) . . ?
Cl11 Tb2 Cl13 91.0(3) . . ?
Cl13 Tb2 Cl8A 84.0(6) . . ?
Cl13 Tb2 Cl9 89.8(9) . . ?
Cl13 Tb2 Cl10 90.7(6) . . ?
Cl13 Tb2 Cl12 87.7(7) . . ?
Cl9A Tb2 Cl7 84(2) . . ?
Cl9A Tb2 Cl8 100.0(15) . . ?
Cl9A Tb2 Cl12 171.5(17) . . ?
Cl9A Tb2 Cl13 92(2) . . ?
Cl Tb2 Cl7 87.7(15) . . ?
Cl Tb2 Cl8 160.6(11) . . ?
Cl Tb2 Cl12 90.4(12) . . ?
Cl Tb2 Cl13 93.6(15) . . ?
Cl Tb2 Cl9A 98.1(18) . . ?
C4 O1 C3 109(2) . . ?
H1A N1 H1B 108.2 . . ?
C2 N1 H1A 109.7 . . ?
C2 N1 H1B 109.7 . . ?
C2 N1 C5 110(2) . . ?
C5 N1 H1A 109.7 . . ?
C5 N1 H1B 109.7 . . ?
H1C C1 H1D 109.5 . . ?
H1C C1 H1E 109.5 . . ?
H1D C1 H1E 109.5 . . ?
C2 C1 H1C 109.5 . . ?
C2 C1 H1D 109.5 . . ?
C2 C1 H1E 109.5 . . ?
N1 C2 C1 110(2) . . ?
N1 C2 H2 108.2 . . ?
C1 C2 H2 108.2 . . ?
C3 C2 N1 108(2) . . ?
C3 C2 C1 114(3) . . ?
C3 C2 H2 108.2 . . ?
O1 C3 C2 113(2) . . ?
O1 C3 H3A 108.9 . . ?
O1 C3 H3B 108.9 . . ?
C2 C3 H3A 108.9 . . ?
C2 C3 H3B 108.9 . . ?
H3A C3 H3B 107.7 . . ?
O1 C4 H4A 109.1 . . ?
O1 C4 H4B 109.1 . . ?
O1 C4 C5 113(3) . . ?
H4A C4 H4B 107.8 . . ?
C5 C4 H4A 109.1 . . ?
C5 C4 H4B 109.1 . . ?
N1 C5 H5A 109.3 . . ?
N1 C5 H5B 109.3 . . ?
C4 C5 N1 112(3) . . ?
C4 C5 H5A 109.3 . . ?
C4 C5 H5B 109.3 . . ?
H5A C5 H5B 107.9 . . ?
C8 O2 C9 110(2) . . ?
H2A N2 H2B 107.8 . . ?
C7 N2 H2A 109.0 . . ?
C7 N2 H2B 109.0 . . ?
C10 N2 H2A 109.0 . . ?
C10 N2 H2B 109.0 . . ?
C10 N2 C7 113(2) . . ?
H6A C6 H6B 109.5 . . ?
H6A C6 H6C 109.5 . . ?
H6B C6 H6C 109.5 . . ?
C7 C6 H6A 109.5 . . ?
C7 C6 H6B 109.5 . . ?
C7 C6 H6C 109.5 . . ?
N2 C7 C6 112(2) . . ?
N2 C7 H7 109.1 . . ?
N2 C7 C8 107(2) . . ?
C6 C7 H7 109.1 . . ?
C6 C7 C8 111(2) . . ?
C8 C7 H7 109.1 . . ?
O2 C8 C7 114(2) . . ?
O2 C8 H8A 108.7 . . ?
O2 C8 H8B 108.7 . . ?
C7 C8 H8A 108.7 . . ?
C7 C8 H8B 108.7 . . ?
H8A C8 H8B 107.6 . . ?
O2 C9 H9A 108.9 . . ?
O2 C9 H9B 108.9 . . ?
O2 C9 C10 113(2) . . ?
H9A C9 H9B 107.7 . . ?
C10 C9 H9A 108.9 . . ?
C10 C9 H9B 108.9 . . ?
N2 C10 H10A 110.0 . . ?
N2 C10 H10B 110.0 . . ?
C9 C10 N2 109(2) . . ?
C9 C10 H10A 110.0 . . ?
C9 C10 H10B 110.0 . . ?
H10A C10 H10B 108.3 . . ?
C13 O3 C14 112(3) . . ?
H3C N3 H3D 107.7 . . ?
C12 N3 H3C 108.9 . . ?
C12 N3 H3D 108.9 . . ?
C15 N3 H3C 108.9 . . ?
C15 N3 H3D 108.9 . . ?
C15 N3 C12 113(3) . . ?
H11A C11 H11B 109.5 . . ?
H11A C11 H11C 109.5 . . ?
H11B C11 H11C 109.5 . . ?
C12 C11 H11A 109.5 . . ?
C12 C11 H11B 109.5 . . ?
C12 C11 H11C 109.5 . . ?
N3 C12 C11 112(4) . . ?
N3 C12 H12 108.5 . . ?
N3 C12 C13 108(3) . . ?
C11 C12 H12 108.5 . . ?
C11 C12 C13 111(3) . . ?
C13 C12 H12 108.5 . . ?
O3 C13 C12 113(3) . . ?
O3 C13 H13A 109.0 . . ?
O3 C13 H13B 109.0 . . ?
C12 C13 H13A 109.0 . . ?
C12 C13 H13B 109.0 . . ?
H13A C13 H13B 107.8 . . ?
O3 C14 H14A 110.1 . . ?
O3 C14 H14B 110.1 . . ?
O3 C14 C15 108(3) . . ?
H14A C14 H14B 108.5 . . ?
C15 C14 H14A 110.1 . . ?
C15 C14 H14B 110.1 . . ?
N3 C15 C14 111(3) . . ?
N3 C15 H15A 109.5 . . ?
N3 C15 H15B 109.5 . . ?
C14 C15 H15A 109.5 . . ?
C14 C15 H15B 109.5 . . ?
H15A C15 H15B 108.0 . . ?
C14A O3A C13A 114(3) . . ?
H3AA N3A H3AB 107.9 . . ?
C12A N3A H3AA 109.2 . . ?
C12A N3A H3AB 109.2 . . ?
C15A N3A H3AA 109.2 . . ?
C15A N3A H3AB 109.2 . . ?
C15A N3A C12A 112(3) . . ?
H11D C11A H11E 109.5 . . ?
H11D C11A H11F 109.5 . . ?
H11E C11A H11F 109.5 . . ?
C12A C11A H11D 109.5 . . ?
C12A C11A H11E 109.5 . . ?
C12A C11A H11F 109.5 . . ?
N3A C12A C11A 113(4) . . ?
N3A C12A H12A 108.0 . . ?
N3A C12A C13A 108(3) . . ?
C11A C12A H12A 108.0 . . ?
C11A C12A C13A 111(3) . . ?
C13A C12A H12A 108.0 . . ?
O3A C13A C12A 111(3) . . ?
O3A C13A H13C 109.5 . . ?
O3A C13A H13D 109.5 . . ?
C12A C13A H13C 109.5 . . ?
C12A C13A H13D 109.5 . . ?
H13C C13A H13D 108.1 . . ?
O3A C14A H14C 109.9 . . ?
O3A C14A H14D 109.9 . . ?
O3A C14A C15A 109(3) . . ?
H14C C14A H14D 108.3 . . ?
C15A C14A H14C 109.9 . . ?
C15A C14A H14D 109.9 . . ?
N3A C15A C14A 110(3) . . ?
N3A C15A H15C 109.7 . . ?
N3A C15A H15D 109.7 . . ?
C14A C15A H15C 109.7 . . ?
C14A C15A H15D 109.7 . . ?
H15C C15A H15D 108.2 . . ?
C18 O4 C19 113(3) . . ?
H4C N4 H4D 107.7 . . ?
C17 N4 H4C 108.8 . . ?
C17 N4 H4D 108.8 . . ?
C17 N4 C20 114(3) . . ?
C20 N4 H4C 108.8 . . ?
C20 N4 H4D 108.8 . . ?
H16A C16 H16B 109.5 . . ?
H16A C16 H16C 109.5 . . ?
H16B C16 H16C 109.5 . . ?
C17 C16 H16A 109.5 . . ?
C17 C16 H16B 109.5 . . ?
C17 C16 H16C 109.5 . . ?
N4 C17 C16 111(2) . . ?
N4 C17 H17 108.6 . . ?
N4 C17 C18 109(3) . . ?
C16 C17 H17 108.6 . . ?
C16 C17 C18 111(3) . . ?
C18 C17 H17 108.6 . . ?
O4 C18 C17 113(3) . . ?
O4 C18 H18A 108.9 . . ?
O4 C18 H18B 108.9 . . ?
C17 C18 H18A 108.9 . . ?
C17 C18 H18B 108.9 . . ?
H18A C18 H18B 107.7 . . ?
O4 C19 H19A 108.7 . . ?
O4 C19 H19B 108.7 . . ?
O4 C19 C20 114(3) . . ?
H19A C19 H19B 107.6 . . ?
C20 C19 H19A 108.7 . . ?
C20 C19 H19B 108.7 . . ?
N4 C20 C19 108(3) . . ?
N4 C20 H20A 110.2 . . ?
N4 C20 H20B 110.2 . . ?
C19 C20 H20A 110.2 . . ?
C19 C20 H20B 110.2 . . ?
H20A C20 H20B 108.5 . . ?
C24 O5 C23 111(2) . . ?
H5C N5 H5D 107.6 . . ?
C22 N5 H5C 108.7 . . ?
C22 N5 H5D 108.7 . . ?
C22 N5 C25 114(2) . . ?
C25 N5 H5C 108.7 . . ?
C25 N5 H5D 108.7 . . ?
H21A C21 H21B 109.5 . . ?
H21A C21 H21C 109.5 . . ?
H21B C21 H21C 109.5 . . ?
C22 C21 H21A 109.5 . . ?
C22 C21 H21B 109.5 . . ?
C22 C21 H21C 109.5 . . ?
N5 C22 H22 108.8 . . ?
N5 C22 C23 108(3) . . ?
C21 C22 N5 108(3) . . ?
C21 C22 H22 108.8 . . ?
C21 C22 C23 114(3) . . ?
C23 C22 H22 108.8 . . ?
O5 C23 C22 114(3) . . ?
O5 C23 H23A 108.7 . . ?
O5 C23 H23B 108.7 . . ?
C22 C23 H23A 108.7 . . ?
C22 C23 H23B 108.7 . . ?
H23A C23 H23B 107.6 . . ?
O5 C24 H24A 108.3 . . ?
O5 C24 H24B 108.3 . . ?
O5 C24 C25 116(3) . . ?
H24A C24 H24B 107.4 . . ?
C25 C24 H24A 108.3 . . ?
C25 C24 H24B 108.3 . . ?
N5 C25 H25A 110.7 . . ?
N5 C25 H25B 110.7 . . ?
C24 C25 N5 105(2) . . ?
C24 C25 H25A 110.7 . . ?
C24 C25 H25B 110.7 . . ?
H25A C25 H25B 108.8 . . ?
C29 O6 C28 111(2) . . ?
H6D N6 H6E 108.0 . . ?
C27 N6 H6D 109.5 . . ?
C27 N6 H6E 109.5 . . ?
C30 N6 H6D 109.5 . . ?
C30 N6 H6E 109.5 . . ?
C30 N6 C27 111(2) . . ?
H26A C26 H26B 109.5 . . ?
H26A C26 H26C 109.5 . . ?
H26B C26 H26C 109.5 . . ?
C27 C26 H26A 109.5 . . ?
C27 C26 H26B 109.5 . . ?
C27 C26 H26C 109.5 . . ?
N6 C27 H27 109.8 . . ?
N6 C27 C28 107(2) . . ?
C26 C27 N6 110(2) . . ?
C26 C27 H27 109.8 . . ?
C26 C27 C28 110(2) . . ?
C28 C27 H27 109.8 . . ?
O6 C28 C27 111(2) . . ?
O6 C28 H28A 109.5 . . ?
O6 C28 H28B 109.5 . . ?
C27 C28 H28A 109.5 . . ?
C27 C28 H28B 109.5 . . ?
H28A C28 H28B 108.1 . . ?
O6 C29 H29A 109.6 . . ?
O6 C29 H29B 109.6 . . ?
O6 C29 C30 110(2) . . ?
H29A C29 H29B 108.1 . . ?
C30 C29 H29A 109.6 . . ?
C30 C29 H29B 109.6 . . ?
N6 C30 C29 109(2) . . ?
N6 C30 H30A 109.9 . . ?
N6 C30 H30B 109.9 . . ?
C29 C30 H30A 109.9 . . ?
C29 C30 H30B 109.9 . . ?
H30A C30 H30B 108.3 . . ?

loop_
_geom_bond_atom_site_label_1
_geom_bond_atom_site_label_2
_geom_bond_distance
_geom_bond_site_symmetry_2
_geom_bond_publ_flag
Tb1 Cl1 2.621(9) . ?
Tb1 Cl2 2.656(6) . ?
Tb1 Cl3 2.645(6) . ?
Tb1 Cl4 2.636(6) . ?
Tb1 Cl5 2.651(7) . ?
Tb1 Cl6 2.651(7) . ?
Tb2 Cl7 2.641(8) . ?
Tb2 Cl8 2.615(8) . ?
Tb2 Cl8A 2.71(2) . ?
Tb2 Cl9 2.67(4) . ?
Tb2 Cl10 2.672(18) . ?
Tb2 Cl11 2.643(10) . ?
Tb2 Cl12 2.70(3) . ?
Tb2 Cl13 2.652(8) . ?
Tb2 Cl9A 2.59(11) . ?
Tb2 Cl 2.58(6) . ?
O1 C3 1.42(3) . ?
O1 C4 1.41(3) . ?
N1 H1A 0.9100 . ?
N1 H1B 0.9100 . ?
N1 C2 1.51(3) . ?
N1 C5 1.52(4) . ?
C1 H1C 0.9800 . ?
C1 H1D 0.9800 . ?
C1 H1E 0.9800 . ?
C1 C2 1.52(4) . ?
C2 H2 1.0000 . ?
C2 C3 1.46(4) . ?
C3 H3A 0.9900 . ?
C3 H3B 0.9900 . ?
C4 H4A 0.9900 . ?
C4 H4B 0.9900 . ?
C4 C5 1.43(5) . ?
C5 H5A 0.9900 . ?
C5 H5B 0.9900 . ?
O2 C8 1.41(3) . ?
O2 C9 1.44(3) . ?
N2 H2A 0.9100 . ?
N2 H2B 0.9100 . ?
N2 C7 1.50(3) . ?
N2 C10 1.49(3) . ?
C6 H6A 0.9800 . ?
C6 H6B 0.9800 . ?
C6 H6C 0.9800 . ?
C6 C7 1.51(4) . ?
C7 H7 1.0000 . ?
C7 C8 1.51(3) . ?
C8 H8A 0.9900 . ?
C8 H8B 0.9900 . ?
C9 H9A 0.9900 . ?
C9 H9B 0.9900 . ?
C9 C10 1.47(4) . ?
C10 H10A 0.9900 . ?
C10 H10B 0.9900 . ?
O3 C13 1.41(4) . ?
O3 C14 1.41(4) . ?
N3 H3C 0.9100 . ?
N3 H3D 0.9100 . ?
N3 C12 1.48(5) . ?
N3 C15 1.47(4) . ?
C11 H11A 0.9800 . ?
C11 H11B 0.9800 . ?
C11 H11C 0.9800 . ?
C11 C12 1.52(4) . ?
C12 H12 1.0000 . ?
C12 C13 1.55(5) . ?
C13 H13A 0.9900 . ?
C13 H13B 0.9900 . ?
C14 H14A 0.9900 . ?
C14 H14B 0.9900 . ?
C14 C15 1.52(4) . ?
C15 H15A 0.9900 . ?
C15 H15B 0.9900 . ?
O3A C13A 1.41(4) . ?
O3A C14A 1.41(4) . ?
N3A H3AA 0.9100 . ?
N3A H3AB 0.9100 . ?
N3A C12A 1.48(5) . ?
N3A C15A 1.48(4) . ?
C11A H11D 0.9800 . ?
C11A H11E 0.9800 . ?
C11A H11F 0.9800 . ?
C11A C12A 1.51(4) . ?
C12A H12A 1.0000 . ?
C12A C13A 1.55(5) . ?
C13A H13C 0.9900 . ?
C13A H13D 0.9900 . ?
C14A H14C 0.9900 . ?
C14A H14D 0.9900 . ?
C14A C15A 1.52(4) . ?
C15A H15C 0.9900 . ?
C15A H15D 0.9900 . ?
O4 C18 1.37(4) . ?
O4 C19 1.41(4) . ?
N4 H4C 0.9100 . ?
N4 H4D 0.9100 . ?
N4 C17 1.46(4) . ?
N4 C20 1.48(4) . ?
C16 H16A 0.9800 . ?
C16 H16B 0.9800 . ?
C16 H16C 0.9800 . ?
C16 C17 1.53(4) . ?
C17 H17 1.0000 . ?
C17 C18 1.54(4) . ?
C18 H18A 0.9900 . ?
C18 H18B 0.9900 . ?
C19 H19A 0.9900 . ?
C19 H19B 0.9900 . ?
C19 C20 1.53(4) . ?
C20 H20A 0.9900 . ?
C20 H20B 0.9900 . ?
O5 C23 1.42(4) . ?
O5 C24 1.41(3) . ?
N5 H5C 0.9100 . ?
N5 H5D 0.9100 . ?
N5 C22 1.47(4) . ?
N5 C25 1.59(4) . ?
C21 H21A 0.9800 . ?
C21 H21B 0.9800 . ?
C21 H21C 0.9800 . ?
C21 C22 1.40(4) . ?
C22 H22 1.0000 . ?
C22 C23 1.52(4) . ?
C23 H23A 0.9900 . ?
C23 H23B 0.9900 . ?
C24 H24A 0.9900 . ?
C24 H24B 0.9900 . ?
C24 C25 1.50(4) . ?
C25 H25A 0.9900 . ?
C25 H25B 0.9900 . ?
O6 C28 1.45(3) . ?
O6 C29 1.38(3) . ?
N6 H6D 0.9100 . ?
N6 H6E 0.9100 . ?
N6 C27 1.52(4) . ?
N6 C30 1.51(3) . ?
C26 H26A 0.9800 . ?
C26 H26B 0.9800 . ?
C26 H26C 0.9800 . ?
C26 C27 1.50(3) . ?
C27 H27 1.0000 . ?
C27 C28 1.52(3) . ?
C28 H28A 0.9900 . ?
C28 H28B 0.9900 . ?
C29 H29A 0.9900 . ?
C29 H29B 0.9900 . ?
C29 C30 1.52(3) . ?
C30 H30A 0.9900 . ?
C30 H30B 0.9900 . ?

loop_
_geom_torsion_atom_site_label_1
_geom_torsion_atom_site_label_2
_geom_torsion_atom_site_label_3
_geom_torsion_atom_site_label_4
_geom_torsion
_geom_torsion_site_symmetry_1
_geom_torsion_site_symmetry_2
_geom_torsion_site_symmetry_3
_geom_torsion_site_symmetry_4
_geom_torsion_publ_flag
O1 C4 C5 N1 -56(4) . . . . ?
N1 C2 C3 O1 59(3) . . . . ?
C1 C2 C3 O1 -179(2) . . . . ?
C2 N1 C5 C4 51(4) . . . . ?
C3 O1 C4 C5 60(3) . . . . ?
C4 O1 C3 C2 -63(3) . . . . ?
C5 N1 C2 C1 -176(3) . . . . ?
C5 N1 C2 C3 -51(4) . . . . ?
O2 C9 C10 N2 -56(3) . . . . ?
N2 C7 C8 O2 56(3) . . . . ?
C6 C7 C8 O2 178(2) . . . . ?
C7 N2 C10 C9 55(3) . . . . ?
C8 O2 C9 C10 57(3) . . . . ?
C9 O2 C8 C7 -58(3) . . . . ?
C10 N2 C7 C6 -176(2) . . . . ?
C10 N2 C7 C8 -54(3) . . . . ?
O3 C14 C15 N3 -59(5) . . . . ?
N3 C12 C13 O3 51(5) . . . . ?
C11 C12 C13 O3 174(4) . . . . ?
C12 N3 C15 C14 54(6) . . . . ?
C13 O3 C14 C15 63(5) . . . . ?
C14 O3 C13 C12 -61(5) . . . . ?
C15 N3 C12 C11 -171(4) . . . . ?
C15 N3 C12 C13 -48(5) . . . . ?
O3A C14A C15A N3A -57(5) . . . . ?
N3A C12A C13A O3A 54(5) . . . . ?
C11A C12A C13A O3A 179(4) . . . . ?
C12A N3A C15A C14A 56(5) . . . . ?
C13A O3A C14A C15A 61(5) . . . . ?
C14A O3A C13A C12A -60(5) . . . . ?
C15A N3A C12A C11A -177(4) . . . . ?
C15A N3A C12A C13A -53(5) . . . . ?
O4 C19 C20 N4 -52(4) . . . . ?
N4 C17 C18 O4 54(4) . . . . ?
C16 C17 C18 O4 177(3) . . . . ?
C17 N4 C20 C19 53(3) . . . . ?
C18 O4 C19 C20 55(4) . . . . ?
C19 O4 C18 C17 -55(4) . . . . ?
C20 N4 C17 C16 -176(3) . . . . ?
C20 N4 C17 C18 -54(3) . . . . ?
O5 C24 C25 N5 -54(3) . . . . ?
N5 C22 C23 O5 54(4) . . . . ?
C21 C22 C23 O5 174(3) . . . . ?
C22 N5 C25 C24 53(3) . . . . ?
C23 O5 C24 C25 59(3) . . . . ?
C24 O5 C23 C22 -56(4) . . . . ?
C25 N5 C22 C21 -176(2) . . . . ?
C25 N5 C22 C23 -53(3) . . . . ?
O6 C29 C30 N6 -58(3) . . . . ?
N6 C27 C28 O6 58(3) . . . . ?
C26 C27 C28 O6 178(2) . . . . ?
C27 N6 C30 C29 56(3) . . . . ?
C28 O6 C29 C30 62(3) . . . . ?
C29 O6 C28 C27 -63(3) . . . . ?
C30 N6 C27 C26 -176(2) . . . . ?
C30 N6 C27 C28 -56(3) . . . . ?
